data_7229233
loop_
_publ_author_name
'Park, In-Hyeok'
'Herng, Tun Seng'
'Ju, Huiyeong'
'Ding, Jun'
'Lee, Shim Sung'
'Vittal, Jagadese J.'

_publ_section_title
;
 Synthesis, structures and magnetic properties of isoreticular
 polyrotaxane-type two-dimensional coordination polymers
;
_journal_issue 72
_journal_name_full 'RSC Adv.'
_journal_page_first 45582
_journal_paper_doi 10.1039/C7RA07637A
_journal_volume 7
_journal_year 2017
_chemical_formula_sum 'C40 H26 Co2 N2 O12 S2'
_chemical_formula_weight 908.61
_chemical_name_systematic 2
_space_group_crystal_system monoclinic
_space_group_IT_number 14
_space_group_name_Hall '-P 2ybc'
_space_group_name_H-M_alt 'P 1 21/c 1'
_symmetry_space_group_name_Hall '-P 2ybc'
_symmetry_space_group_name_H-M 'P 1 21/c 1'
_atom_sites_solution_hydrogens geom
_audit_creation_method SHELXL-2014
_audit_update_record
;
2017-08-08 deposited with the CCDC.
2017-09-19 downloaded from the CCDC.
;
_cell_angle_alpha 90
_cell_angle_beta 104.056(4)
_cell_angle_gamma 90
_cell_formula_units_Z 4
_cell_length_a 15.9968(12)
_cell_length_b 22.1340(16)
_cell_length_c 12.5998(9)
_cell_measurement_reflns_used 6131
_cell_measurement_temperature 173(2)
_cell_measurement_theta_max 27.28
_cell_measurement_theta_min 2.26
_cell_volume 4327.7(6)
_computing_cell_refinement 'Bruker SAINT'
_computing_data_collection 'Bruker APEX2'
_computing_data_reduction 'Bruker SAINT'
_computing_molecular_graphics 'Bruker SHELXTL'
_computing_publication_material 'Bruker SHELXTL'
_computing_structure_refinement 'SHELXL-2014 (Sheldrick, 2014)'
_computing_structure_solution 'Bruker SHELXTL'
_diffrn_ambient_temperature 173(2)
_diffrn_measured_fraction_theta_full 1.000
_diffrn_measured_fraction_theta_max 1.000
_diffrn_measurement_device_type 'Bruker APEX-II CCD'
_diffrn_measurement_method '\f and \w scans'
_diffrn_radiation_type MoK\a
_diffrn_radiation_wavelength 0.71073
_diffrn_reflns_av_R_equivalents 0.0743
_diffrn_reflns_av_unetI/netI 0.0622
_diffrn_reflns_Laue_measured_fraction_full 1.000
_diffrn_reflns_Laue_measured_fraction_max 1.000
_diffrn_reflns_limit_h_max 19
_diffrn_reflns_limit_h_min -19
_diffrn_reflns_limit_k_max 27
_diffrn_reflns_limit_k_min -26
_diffrn_reflns_limit_l_max 15
_diffrn_reflns_limit_l_min -15
_diffrn_reflns_number 40331
_diffrn_reflns_point_group_measured_fraction_full 1.000
_diffrn_reflns_point_group_measured_fraction_max 1.000
_diffrn_reflns_theta_full 25.242
_diffrn_reflns_theta_max 26.000
_diffrn_reflns_theta_min 1.903
_exptl_absorpt_coefficient_mu 0.923
_exptl_absorpt_correction_T_max 0.880
_exptl_absorpt_correction_T_min 0.647
_exptl_absorpt_correction_type multi-scan
_exptl_absorpt_process_details 'SADABS (Sheldrick, 2014)'
_exptl_crystal_colour blue
_exptl_crystal_density_diffrn 1.395
_exptl_crystal_density_meas ?
_exptl_crystal_density_method 'not measured'
_exptl_crystal_description block
_exptl_crystal_F_000 1848
_exptl_crystal_size_max 0.500
_exptl_crystal_size_mid 0.180
_exptl_crystal_size_min 0.150
_platon_squeeze_details
;
 PLATON shows solvent accessible void volume of 872.8 Ang^3 out of
 the cell volume, 4327.7(6) A^3 which is 20.17%. 
 Initially normal refinement was attempted which revealed that one of the 
 pyridyl groups of bpe (C1a -- C5a) was disordered. A common occupancy factor was 
 refined to 0.78(2). Further one DMA and 1.5 water molecules were found in the 
 voids. The DMA was disordered. Two orientations of the DMA molecules were 
 successfully resolved and a common occupancy factor was refined to 0.52(1). 
 Disordered water molecules were scattered in at least 4 different places in 
 the voids with different occupancies. The final agreement factors are: R1 = 
 0.0641 for 5972 (Fo>4sig(F0) and 0.0937 for all 8502 data. The wR2 = 0.1595 
 for 690 parameters and GooF = 1.095. Since the thermal parameters of the 
 atoms of the DMA molecule was not satisfactory, we have resorted to squeeze 
 the electrons of the voids using SQUEEZE program. The final agreement factors 
 were better and hence retained. 
 In the squeezed structure, the common occupancy factor of the disordered pyridyl 
 group was refined to 0.77(1). The final agreement factors are: R1 = 0.0602 for 
 6029 (Fo>4sig(F0) and 0.0829 for all 8502 data. The wR2 = 0.1540 for 560 
 parameters and GooF = 1.081.
;
_refine_diff_density_max 0.617
_refine_diff_density_min -0.933
_refine_diff_density_rms 0.091
_refine_ls_extinction_method none
_refine_ls_goodness_of_fit_ref 1.081
_refine_ls_hydrogen_treatment constr
_refine_ls_matrix_type full
_refine_ls_number_parameters 560
_refine_ls_number_reflns 8502
_refine_ls_number_restraints 18
_refine_ls_restrained_S_all 1.080
_refine_ls_R_factor_all 0.0829
_refine_ls_R_factor_gt 0.0602
_refine_ls_shift/su_max 0.001
_refine_ls_shift/su_mean 0.000
_refine_ls_structure_factor_coef Fsqd
_refine_ls_weighting_details 'w=1/[\s^2^(Fo^2^)+(0.0485P)^2^+10.0437P] where P=(Fo^2^+2Fc^2^)/3'
_refine_ls_weighting_scheme calc
_refine_ls_wR_factor_gt 0.1459
_refine_ls_wR_factor_ref 0.1540
_reflns_Friedel_coverage 0.000
_reflns_number_gt 6029
_reflns_number_total 8502
_reflns_threshold_expression 'I > 2\s(I)'
_cod_data_source_file c7ra07637a2.cif
_cod_data_source_block xtl2r_sqd
_cod_depositor_comments
;
The following automatic conversions were performed:

'_exptl_crystal_density_meas' value 'not measured' was changed to '?'
- the value is perceived as not measured.

Automatic conversion script
Id: cif_fix_values 4973 2017-02-22 13:04:09Z antanas 
;
_cod_database_code 7229233
_shelx_space_group_comment
; 
The symmetry employed for this shelxl refinement is uniquely defined 
by the following loop, which should always be used as a source of 
symmetry information in preference to the above space-group names. 
They are only intended as comments. 
;
_shelx_estimated_absorpt_t_min 0.655
_shelx_estimated_absorpt_t_max 0.874
_platon_squeeze_void_probe_radius 1.20
_shelxl_version_number 2014-3

loop_
_space_group_symop_operation_xyz
'x, y, z'
'-x, y+1/2, -z+1/2'
'-x, -y, -z'
'x, -y-1/2, z-1/2'

loop_
_atom_site_label
_atom_site_type_symbol
_atom_site_fract_x
_atom_site_fract_y
_atom_site_fract_z
_atom_site_U_iso_or_equiv
_atom_site_adp_type
_atom_site_occupancy
_atom_site_site_symmetry_order
_atom_site_calc_flag
_atom_site_refinement_flags_posn
_atom_site_refinement_flags_adp
_atom_site_refinement_flags_occupancy
_atom_site_disorder_assembly
_atom_site_disorder_group
Co1 Co 0.39319(3) 0.48942(2) 0.26286(4) 0.02039(15) Uani 1 1 d . . . . .
Co2 Co 0.21869(3) 0.50866(2) 0.20620(4) 0.02165(15) Uani 1 1 d . . . . .
S1 S 0.36264(8) 0.76006(5) -0.24670(8) 0.0274(3) Uani 1 1 d . . . . .
S2 S 0.25298(9) 0.23814(5) -0.28429(9) 0.0349(3) Uani 1 1 d . . . . .
O1 O 0.3711(2) 0.56043(14) 0.1514(3) 0.0332(7) Uani 1 1 d . . . . .
O2 O 0.2289(2) 0.57244(13) 0.0955(2) 0.0301(7) Uani 1 1 d . . . . .
O3 O 0.38959(19) 0.55179(13) 0.3781(2) 0.0295(7) Uani 1 1 d . . . . .
O4 O 0.2474(2) 0.56880(13) 0.3317(2) 0.0308(7) Uani 1 1 d . . . . .
O5 O 0.36059(19) 0.43417(13) 0.1312(2) 0.0282(7) Uani 1 1 d . . . . .
O6 O 0.21750(19) 0.44262(13) 0.0930(2) 0.0291(7) Uani 1 1 d . . . . .
O7 O 0.3826(2) 0.42346(14) 0.3680(2) 0.0334(7) Uani 1 1 d . . . . .
O8 O 0.2407(2) 0.44117(14) 0.3220(3) 0.0359(8) Uani 1 1 d . . . . .
O9 O 0.4496(2) 0.78221(14) -0.2174(3) 0.0390(8) Uani 1 1 d . . . . .
O10 O 0.2922(2) 0.80162(13) -0.2737(2) 0.0378(8) Uani 1 1 d . . . . .
O11 O 0.3242(3) 0.19727(14) -0.2596(3) 0.0478(10) Uani 1 1 d . . . . .
O12 O 0.1663(3) 0.21515(16) -0.3112(3) 0.0482(10) Uani 1 1 d . . . . .
N1 N 0.5212(2) 0.49478(16) 0.2635(3) 0.0247(8) Uani 1 1 d . . . . .
C1 C 0.5458(4) 0.4860(4) 0.1690(6) 0.0357(19) Uani 0.770(14) 1 d . . P A 1
H1 H 0.5039 0.4739 0.1054 0.043 Uiso 0.770(14) 1 calc R U P A 1
C2 C 0.6274(5) 0.4940(5) 0.1625(8) 0.043(2) Uani 0.770(14) 1 d . . P A 1
H2 H 0.6408 0.4890 0.0936 0.052 Uiso 0.770(14) 1 calc R U P A 1
C3 C 0.6919(3) 0.5089(2) 0.2508(4) 0.0408(12) Uani 1 1 d . . . . .
C4 C 0.6671(5) 0.5147(5) 0.3518(7) 0.049(2) Uani 0.770(14) 1 d . . P A 2
H4 H 0.7092 0.5227 0.4177 0.059 Uiso 0.770(14) 1 calc R U P A 2
C5 C 0.5815(4) 0.5085(4) 0.3529(6) 0.0337(18) Uani 0.770(14) 1 d . . P A 2
H5 H 0.5652 0.5143 0.4198 0.040 Uiso 0.770(14) 1 calc R U P A 2
C1A C 0.5592(14) 0.4557(12) 0.216(2) 0.035(6) Uani 0.230(14) 1 d . U P A 3
H1A H 0.5305 0.4187 0.1926 0.043 Uiso 0.230(14) 1 calc R U P A 3
C2A C 0.6407(17) 0.4653(14) 0.198(2) 0.035(6) Uani 0.230(14) 1 d . . P A 3
H2A H 0.6600 0.4406 0.1467 0.042 Uiso 0.230(14) 1 calc R U P A 3
C4A C 0.6538(14) 0.5520(14) 0.304(2) 0.042(8) Uani 0.230(14) 1 d . U P A 3
H4A H 0.6852 0.5858 0.3397 0.051 Uiso 0.230(14) 1 calc R U P A 3
C5A C 0.5681(19) 0.5433(15) 0.304(3) 0.058(10) Uani 0.230(14) 1 d . . P A 3
H5A H 0.5402 0.5744 0.3339 0.069 Uiso 0.230(14) 1 calc R U P A 3
C6 C 0.7825(3) 0.5159(3) 0.2513(5) 0.0594(17) Uani 1 1 d . . . . .
H6 H 0.8179 0.5360 0.3127 0.071 Uiso 1 1 calc R U . . .
C7 C 0.8204(3) 0.4974(2) 0.1755(5) 0.0470(13) Uani 1 1 d . . . . .
H7 H 0.7850 0.4788 0.1124 0.056 Uiso 1 1 calc R U . . .
N2 N 1.0880(2) 0.50674(16) 0.1920(3) 0.0292(8) Uani 1 1 d . . . . .
C8 C 1.0504(4) 0.5421(3) 0.2481(7) 0.086(3) Uani 1 1 d . . . . .
H8 H 1.0857 0.5701 0.2961 0.103 Uiso 1 1 calc R U . . .
C9 C 0.9631(4) 0.5425(4) 0.2440(8) 0.097(3) Uani 1 1 d . . . . .
H9 H 0.9402 0.5707 0.2863 0.117 Uiso 1 1 calc R U . . .
C10 C 0.9115(3) 0.5029(2) 0.1799(4) 0.0378(11) Uani 1 1 d . . . . .
C11 C 0.9481(4) 0.4677(3) 0.1163(6) 0.071(2) Uani 1 1 d . . . . .
H11 H 0.9132 0.4414 0.0643 0.085 Uiso 1 1 calc R U . . .
C12 C 1.0360(4) 0.4695(3) 0.1261(6) 0.0650(19) Uani 1 1 d . U . . .
H12 H 1.0600 0.4425 0.0830 0.078 Uiso 1 1 calc R U . . .
C13 C 0.3053(3) 0.58533(18) 0.0940(3) 0.0251(9) Uani 1 1 d . . . . .
C14 C 0.3193(3) 0.63265(18) 0.0140(3) 0.0238(9) Uani 1 1 d . . . . .
C15 C 0.4022(3) 0.6499(2) 0.0152(4) 0.0301(10) Uani 1 1 d . . . . .
H15 H 0.4495 0.6344 0.0690 0.036 Uiso 1 1 calc R U . . .
C16 C 0.4158(3) 0.6905(2) -0.0635(3) 0.0298(10) Uani 1 1 d . . . . .
H16 H 0.4727 0.7026 -0.0638 0.036 Uiso 1 1 calc R U . . .
C17 C 0.3470(3) 0.71279(18) -0.1403(3) 0.0247(9) Uani 1 1 d . . . . .
C18 C 0.2634(3) 0.6967(2) -0.1390(4) 0.0348(11) Uani 1 1 d . . . . .
H18 H 0.2157 0.7132 -0.1911 0.042 Uiso 1 1 calc R U . . .
C19 C 0.2510(3) 0.6568(2) -0.0614(4) 0.0326(10) Uani 1 1 d . . . . .
H19 H 0.1940 0.6456 -0.0598 0.039 Uiso 1 1 calc R U . . .
C20 C 0.3225(3) 0.57845(18) 0.3887(3) 0.0248(9) Uani 1 1 d . . . . .
C21 C 0.3333(3) 0.62478(19) 0.4775(3) 0.0245(9) Uani 1 1 d . . . . .
C22 C 0.4132(3) 0.63514(19) 0.5469(3) 0.0281(10) Uani 1 1 d . . . . .
H22 H 0.4616 0.6129 0.5371 0.034 Uiso 1 1 calc R U . . .
C23 C 0.4242(3) 0.6769(2) 0.6298(4) 0.0294(10) Uani 1 1 d . . . . .
H23 H 0.4795 0.6840 0.6768 0.035 Uiso 1 1 calc R U . . .
C24 C 0.3526(3) 0.70855(18) 0.6432(3) 0.0234(9) Uani 1 1 d . . . . .
C25 C 0.2723(3) 0.6986(2) 0.5754(4) 0.0350(11) Uani 1 1 d . . . . .
H25 H 0.2239 0.7206 0.5858 0.042 Uiso 1 1 calc R U . . .
C26 C 0.2625(3) 0.6565(2) 0.4921(4) 0.0343(11) Uani 1 1 d . . . . .
H26 H 0.2073 0.6495 0.4450 0.041 Uiso 1 1 calc R U . . .
C27 C 0.2859(3) 0.42010(18) 0.0792(3) 0.0236(9) Uani 1 1 d . . . . .
C28 C 0.2777(3) 0.37315(18) -0.0083(3) 0.0233(9) Uani 1 1 d . . . . .
C29 C 0.3497(3) 0.3532(2) -0.0401(4) 0.0365(11) Uani 1 1 d . . . . .
H29 H 0.4048 0.3685 -0.0043 0.044 Uiso 1 1 calc R U . . .
C30 C 0.3430(3) 0.3116(2) -0.1229(4) 0.0395(12) Uani 1 1 d . . . . .
H30 H 0.3930 0.2985 -0.1445 0.047 Uiso 1 1 calc R U . . .
C31 C 0.2636(3) 0.28922(19) -0.1739(3) 0.0284(10) Uani 1 1 d . . . . .
C32 C 0.1903(3) 0.3075(2) -0.1420(4) 0.0362(11) Uani 1 1 d . . . . .
H32 H 0.1354 0.2915 -0.1768 0.043 Uiso 1 1 calc R U . . .
C33 C 0.1987(3) 0.3496(2) -0.0583(4) 0.0351(11) Uani 1 1 d . . . . .
H33 H 0.1491 0.3621 -0.0353 0.042 Uiso 1 1 calc R U . . .
C34 C 0.3061(3) 0.41346(19) 0.3738(3) 0.0288(10) Uani 1 1 d . . . . .
C35 C 0.2929(3) 0.36637(19) 0.4539(3) 0.0262(9) Uani 1 1 d . . . . .
C36 C 0.2101(3) 0.3553(2) 0.4654(4) 0.0344(11) Uani 1 1 d . . . . .
H36 H 0.1623 0.3755 0.4196 0.041 Uiso 1 1 calc R U . . .
C37 C 0.1969(3) 0.3148(2) 0.5433(4) 0.0367(11) Uani 1 1 d . . . . .
H37 H 0.1404 0.3071 0.5515 0.044 Uiso 1 1 calc R U . . .
C38 C 0.2670(3) 0.28586(18) 0.6088(3) 0.0272(10) Uani 1 1 d . . . . .
C39 C 0.3486(3) 0.2952(2) 0.5962(4) 0.0377(11) Uani 1 1 d . . . . .
H39 H 0.3960 0.2740 0.6406 0.045 Uiso 1 1 calc R U . . .
C40 C 0.3616(3) 0.3360(2) 0.5181(4) 0.0357(11) Uani 1 1 d . . . . .
H40 H 0.4181 0.3429 0.5091 0.043 Uiso 1 1 calc R U . . .

loop_
_atom_site_aniso_label
_atom_site_aniso_U_11
_atom_site_aniso_U_22
_atom_site_aniso_U_33
_atom_site_aniso_U_23
_atom_site_aniso_U_13
_atom_site_aniso_U_12
Co1 0.0174(3) 0.0245(3) 0.0217(3) -0.0004(2) 0.0094(2) 0.0003(2)
Co2 0.0174(3) 0.0249(3) 0.0245(3) -0.0015(2) 0.0086(2) -0.0008(2)
S1 0.0413(7) 0.0227(5) 0.0209(5) -0.0003(4) 0.0126(5) -0.0021(5)
S2 0.0629(9) 0.0229(6) 0.0241(6) -0.0014(4) 0.0205(6) -0.0049(5)
O1 0.0363(19) 0.0301(17) 0.0350(18) 0.0097(13) 0.0124(15) 0.0047(14)
O2 0.0328(18) 0.0316(17) 0.0275(16) 0.0029(13) 0.0103(14) -0.0060(14)
O3 0.0293(17) 0.0303(16) 0.0304(16) -0.0073(13) 0.0101(14) 0.0029(13)
O4 0.0319(18) 0.0303(17) 0.0311(17) -0.0086(13) 0.0095(14) -0.0012(13)
O5 0.0262(17) 0.0314(16) 0.0296(16) -0.0079(13) 0.0118(13) -0.0035(13)
O6 0.0235(16) 0.0301(16) 0.0363(17) -0.0086(13) 0.0123(14) -0.0009(13)
O7 0.0361(19) 0.0340(18) 0.0340(18) 0.0045(13) 0.0157(15) -0.0028(14)
O8 0.043(2) 0.0310(17) 0.0341(18) 0.0080(14) 0.0093(15) 0.0017(15)
O9 0.050(2) 0.0356(18) 0.0314(17) -0.0055(14) 0.0100(15) -0.0186(16)
O10 0.063(2) 0.0255(16) 0.0275(17) 0.0024(13) 0.0156(16) 0.0093(15)
O11 0.090(3) 0.0279(17) 0.0321(18) 0.0056(14) 0.0265(19) 0.0169(18)
O12 0.070(3) 0.042(2) 0.039(2) -0.0108(16) 0.0244(18) -0.0284(19)
N1 0.0196(18) 0.029(2) 0.0280(19) -0.0004(15) 0.0110(15) 0.0015(15)
C1 0.023(3) 0.061(5) 0.023(3) -0.004(3) 0.007(3) -0.006(3)
C2 0.033(4) 0.051(6) 0.047(5) -0.005(4) 0.015(4) 0.002(4)
C3 0.024(2) 0.058(3) 0.046(3) -0.012(2) 0.020(2) -0.002(2)
C4 0.024(4) 0.068(6) 0.053(5) -0.023(5) 0.007(3) -0.005(4)
C5 0.024(3) 0.053(5) 0.029(3) -0.009(3) 0.013(3) -0.006(3)
C1A 0.026(9) 0.039(9) 0.042(10) -0.005(8) 0.011(7) -0.016(7)
C2A 0.032(14) 0.032(15) 0.045(17) -0.023(12) 0.020(12) -0.004(12)
C4A 0.015(11) 0.050(16) 0.063(17) -0.040(14) 0.012(11) -0.007(10)
C5A 0.055(17) 0.049(19) 0.08(2) -0.043(17) 0.027(16) -0.013(14)
C6 0.024(3) 0.081(4) 0.081(4) -0.035(4) 0.025(3) -0.010(3)
C7 0.030(3) 0.047(3) 0.066(4) -0.004(3) 0.016(3) -0.005(2)
N2 0.0232(19) 0.032(2) 0.034(2) -0.0025(16) 0.0106(16) -0.0021(16)
C8 0.028(3) 0.095(5) 0.144(7) -0.081(5) 0.037(4) -0.014(3)
C9 0.033(3) 0.102(6) 0.171(8) -0.090(6) 0.049(4) -0.011(3)
C10 0.025(2) 0.044(3) 0.051(3) -0.004(2) 0.021(2) -0.001(2)
C11 0.028(3) 0.109(6) 0.082(5) -0.046(4) 0.026(3) -0.024(3)
C12 0.033(3) 0.085(5) 0.084(5) -0.043(4) 0.029(3) -0.013(3)
C13 0.035(3) 0.020(2) 0.024(2) -0.0028(16) 0.0123(19) -0.0041(18)
C14 0.028(2) 0.023(2) 0.022(2) -0.0010(16) 0.0102(17) -0.0015(18)
C15 0.030(2) 0.035(2) 0.025(2) 0.0064(19) 0.0074(19) -0.001(2)
C16 0.027(2) 0.036(2) 0.028(2) 0.0052(19) 0.0104(19) -0.0037(19)
C17 0.035(3) 0.022(2) 0.020(2) 0.0001(16) 0.0119(18) 0.0002(18)
C18 0.035(3) 0.040(3) 0.029(2) 0.009(2) 0.006(2) 0.006(2)
C19 0.026(2) 0.038(3) 0.036(3) 0.008(2) 0.013(2) -0.002(2)
C20 0.030(2) 0.026(2) 0.020(2) 0.0012(16) 0.0086(18) -0.0027(18)
C21 0.027(2) 0.026(2) 0.022(2) 0.0020(16) 0.0093(18) 0.0001(18)
C22 0.027(2) 0.030(2) 0.032(2) -0.0026(18) 0.0152(19) -0.0003(18)
C23 0.028(2) 0.032(2) 0.028(2) -0.0024(18) 0.0076(19) -0.0024(19)
C24 0.033(2) 0.023(2) 0.018(2) -0.0006(16) 0.0132(18) -0.0023(18)
C25 0.032(3) 0.038(3) 0.034(3) -0.007(2) 0.006(2) 0.012(2)
C26 0.026(2) 0.040(3) 0.036(3) -0.009(2) 0.004(2) 0.007(2)
C27 0.026(2) 0.025(2) 0.023(2) 0.0027(16) 0.0112(18) -0.0016(18)
C28 0.029(2) 0.019(2) 0.023(2) -0.0005(16) 0.0088(18) -0.0016(17)
C29 0.030(3) 0.044(3) 0.035(3) -0.011(2) 0.008(2) -0.001(2)
C30 0.039(3) 0.043(3) 0.041(3) -0.012(2) 0.019(2) 0.004(2)
C31 0.041(3) 0.023(2) 0.023(2) 0.0009(17) 0.0108(19) 0.0012(19)
C32 0.034(3) 0.041(3) 0.034(3) -0.009(2) 0.008(2) -0.013(2)
C33 0.032(3) 0.039(3) 0.038(3) -0.011(2) 0.016(2) -0.005(2)
C34 0.043(3) 0.023(2) 0.020(2) -0.0024(17) 0.006(2) 0.000(2)
C35 0.035(3) 0.026(2) 0.021(2) 0.0001(16) 0.0124(18) -0.0014(19)
C36 0.036(3) 0.038(3) 0.028(2) 0.0048(19) 0.006(2) 0.000(2)
C37 0.035(3) 0.046(3) 0.033(3) 0.005(2) 0.015(2) -0.008(2)
C38 0.042(3) 0.022(2) 0.022(2) -0.0003(16) 0.015(2) -0.0045(19)
C39 0.042(3) 0.038(3) 0.036(3) 0.013(2) 0.015(2) 0.013(2)
C40 0.031(3) 0.045(3) 0.038(3) 0.011(2) 0.020(2) 0.007(2)

loop_
_atom_type_symbol
_atom_type_description
_atom_type_scat_dispersion_real
_atom_type_scat_dispersion_imag
_atom_type_scat_source
C C 0.0033 0.0016 'International Tables Vol C Tables 4.2.6.8 and 6.1.1.4'
H H 0.0000 0.0000 'International Tables Vol C Tables 4.2.6.8 and 6.1.1.4'
N N 0.0061 0.0033 'International Tables Vol C Tables 4.2.6.8 and 6.1.1.4'
O O 0.0106 0.0060 'International Tables Vol C Tables 4.2.6.8 and 6.1.1.4'
S S 0.1246 0.1234 'International Tables Vol C Tables 4.2.6.8 and 6.1.1.4'
Co Co 0.3494 0.9721 'International Tables Vol C Tables 4.2.6.8 and 6.1.1.4'

loop_
_geom_angle_atom_site_label_1
_geom_angle_atom_site_label_2
_geom_angle_atom_site_label_3
_geom_angle
_geom_angle_site_symmetry_1
_geom_angle_site_symmetry_3
O7 Co1 O3 90.06(13) . .
O7 Co1 O5 93.17(12) . .
O3 Co1 O5 163.29(12) . .
O7 Co1 N1 106.49(14) . .
O3 Co1 N1 99.25(13) . .
O5 Co1 N1 95.55(13) . .
O7 Co1 O1 165.51(13) . .
O3 Co1 O1 86.52(12) . .
O5 Co1 O1 86.28(12) . .
N1 Co1 O1 87.97(13) . .
O7 Co1 Co2 92.36(10) . .
O3 Co1 Co2 82.86(9) . .
O5 Co1 Co2 80.63(9) . .
N1 Co1 Co2 160.99(10) . .
O1 Co1 Co2 73.25(9) . .
O2 Co2 O4 92.23(12) . .
O2 Co2 O6 90.38(12) . .
O4 Co2 O6 167.32(12) . .
O2 Co2 N2 101.85(14) . 1_455
O4 Co2 N2 96.58(14) . 1_455
O6 Co2 N2 95.02(13) . 1_455
O2 Co2 O8 165.68(13) . .
O4 Co2 O8 87.50(13) . .
O6 Co2 O8 86.91(13) . .
N2 Co2 O8 92.40(14) 1_455 .
O2 Co2 Co1 92.32(9) . .
O4 Co2 Co1 82.85(9) . .
O6 Co2 Co1 84.65(8) . .
N2 Co2 Co1 165.83(11) 1_455 .
O8 Co2 Co1 73.43(10) . .
O10 S1 O9 120.0(2) . .
O10 S1 C17 108.2(2) . .
O9 S1 C17 108.3(2) . .
O10 S1 C24 108.14(19) . 1_554
O9 S1 C24 108.6(2) . 1_554
C17 S1 C24 102.15(19) . 1_554
O11 S2 O12 120.0(2) . .
O11 S2 C38 107.6(2) . 1_554
O12 S2 C38 108.9(2) . 1_554
O11 S2 C31 108.3(2) . .
O12 S2 C31 108.3(2) . .
C38 S2 C31 102.2(2) 1_554 .
C13 O1 Co1 134.7(3) . .
C13 O2 Co2 114.2(3) . .
C20 O3 Co1 124.9(3) . .
C20 O4 Co2 124.0(3) . .
C27 O5 Co1 126.9(3) . .
C27 O6 Co2 121.5(3) . .
C34 O7 Co1 113.8(3) . .
C34 O8 Co2 134.7(3) . .
C1A N1 C5A 115.5(15) . .
C1A N1 Co1 123.0(9) . .
C5 N1 Co1 122.5(3) . .
C5A N1 Co1 121.2(12) . .
C1 N1 Co1 119.5(3) . .
C2 C1 N1 122.1(6) . .
C1 C2 C3 122.5(7) . .
C2A C3 C4A 116.8(15) . .
C2A C3 C6 124.6(12) . .
C2 C3 C6 125.8(6) . .
C4A C3 C6 118.5(10) . .
C4 C3 C6 118.6(5) . .
C5 C4 C3 119.5(6) . .
N1 C5 C4 122.2(6) . .
N1 C1A C2A 122.9(19) . .
C3 C2A C1A 121(2) . .
C5A C4A C3 116.9(18) . .
N1 C5A C4A 125(2) . .
C7 C6 C3 126.6(5) . .
C6 C7 C10 125.6(5) . .
C8 N2 C12 114.6(5) . .
C8 N2 Co2 122.5(4) . 1_655
C12 N2 Co2 122.9(3) . 1_655
N2 C8 C9 125.5(6) . .
C10 C9 C8 119.3(5) . .
C9 C10 C11 116.4(5) . .
C9 C10 C7 123.2(5) . .
C11 C10 C7 120.4(5) . .
C10 C11 C12 120.6(5) . .
N2 C12 C11 123.4(5) . .
O1 C13 O2 125.2(4) . .
O1 C13 C14 116.9(4) . .
O2 C13 C14 117.9(4) . .
C19 C14 C15 120.2(4) . .
C19 C14 C13 120.8(4) . .
C15 C14 C13 119.0(4) . .
C14 C15 C16 119.2(4) . .
C17 C16 C15 119.9(4) . .
C16 C17 C18 120.7(4) . .
C16 C17 S1 120.9(3) . .
C18 C17 S1 118.4(3) . .
C19 C18 C17 118.8(4) . .
C18 C19 C14 121.2(4) . .
O4 C20 O3 125.4(4) . .
O4 C20 C21 117.7(4) . .
O3 C20 C21 116.9(4) . .
C22 C21 C26 119.6(4) . .
C22 C21 C20 120.6(4) . .
C26 C21 C20 119.8(4) . .
C23 C22 C21 121.4(4) . .
C22 C23 C24 118.3(4) . .
C25 C24 C23 121.2(4) . .
C25 C24 S1 118.8(3) . 1_556
C23 C24 S1 119.9(3) . 1_556
C24 C25 C26 119.6(4) . .
C21 C26 C25 119.8(4) . .
O6 C27 O5 125.6(4) . .
O6 C27 C28 117.1(4) . .
O5 C27 C28 117.2(4) . .
C33 C28 C29 119.1(4) . .
C33 C28 C27 120.5(4) . .
C29 C28 C27 120.4(4) . .
C30 C29 C28 121.1(4) . .
C31 C30 C29 119.4(5) . .
C30 C31 C32 120.7(4) . .
C30 C31 S2 120.1(4) . .
C32 C31 S2 119.2(4) . .
C33 C32 C31 118.9(4) . .
C28 C33 C32 120.8(4) . .
O8 C34 O7 125.7(4) . .
O8 C34 C35 117.0(4) . .
O7 C34 C35 117.2(4) . .
C40 C35 C36 120.0(4) . .
C40 C35 C34 120.8(4) . .
C36 C35 C34 119.2(4) . .
C37 C36 C35 120.2(4) . .
C38 C37 C36 119.1(4) . .
C39 C38 C37 121.3(4) . .
C39 C38 S2 118.6(4) . 1_556
C37 C38 S2 120.0(4) . 1_556
C38 C39 C40 119.5(4) . .
C35 C40 C39 120.0(4) . .

loop_
_geom_bond_atom_site_label_1
_geom_bond_atom_site_label_2
_geom_bond_distance
_geom_bond_site_symmetry_2
Co1 O7 2.006(3) .
Co1 O3 2.014(3) .
Co1 O5 2.025(3) .
Co1 N1 2.048(3) .
Co1 O1 2.080(3) .
Co1 Co2 2.7414(8) .
Co2 O2 2.019(3) .
Co2 O4 2.033(3) .
Co2 O6 2.039(3) .
Co2 N2 2.055(4) 1_455
Co2 O8 2.057(3) .
S1 O10 1.430(3) .
S1 O9 1.435(4) .
S1 C17 1.766(4) .
S1 C24 1.773(4) 1_554
S2 O11 1.428(4) .
S2 O12 1.438(4) .
S2 C38 1.768(4) 1_554
S2 C31 1.768(4) .
O1 C13 1.250(5) .
O2 C13 1.260(5) .
O3 C20 1.261(5) .
O4 C20 1.258(5) .
O5 C27 1.254(5) .
O6 C27 1.252(5) .
O7 C34 1.263(6) .
O8 C34 1.252(5) .
N1 C1A 1.28(2) .
N1 C5 1.328(7) .
N1 C5A 1.34(3) .
N1 C1 1.357(7) .
C1 C2 1.339(10) .
C2 C3 1.362(10) .
C3 C2A 1.34(3) .
C3 C4A 1.39(2) .
C3 C4 1.427(9) .
C3 C6 1.457(7) .
C4 C5 1.379(9) .
C1A C2A 1.40(3) .
C4A C5A 1.38(3) .
C6 C7 1.315(8) .
C7 C10 1.450(7) .
N2 C8 1.297(6) .
N2 C12 1.312(7) .
N2 Co2 2.055(4) 1_655
C8 C9 1.384(8) .
C9 C10 1.334(8) .
C10 C11 1.349(7) .
C11 C12 1.382(8) .
C13 C14 1.508(6) .
C14 C19 1.371(6) .
C14 C15 1.377(6) .
C15 C16 1.393(6) .
C16 C17 1.368(6) .
C17 C18 1.388(7) .
C18 C19 1.367(6) .
C20 C21 1.496(6) .
C21 C22 1.381(6) .
C21 C26 1.383(6) .
C22 C23 1.374(6) .
C23 C24 1.387(6) .
C24 C25 1.376(6) .
C24 S1 1.773(4) 1_556
C25 C26 1.384(6) .
C27 C28 1.498(5) .
C28 C33 1.371(6) .
C28 C29 1.380(6) .
C29 C30 1.376(6) .
C30 C31 1.369(7) .
C31 C32 1.388(7) .
C32 C33 1.388(6) .
C34 C35 1.501(6) .
C35 C40 1.373(6) .
C35 C36 1.389(6) .
C36 C37 1.381(6) .
C37 C38 1.378(7) .
C38 C39 1.369(7) .
C38 S2 1.768(4) 1_556
C39 C40 1.388(6) .

loop_
_platon_squeeze_void_nr
_platon_squeeze_void_average_x
_platon_squeeze_void_average_y
_platon_squeeze_void_average_z
_platon_squeeze_void_volume
_platon_squeeze_void_count_electrons
_platon_squeeze_void_content
1 0.000 0.003 -0.027 867 196 ' '
